data_4312796
loop_
_publ_author_name
'Andrey Yu. Kovalevsky'
'Milan Gembicky'
'Irina V. Novozhilova'
'Philip Coppens'

_publ_section_title
;
 Solid-State Structure Dependence of the Molecular Distortion and
 Spectroscopic Properties of the Cu(I)
 Bis(2,9-dimethyl-1,10-phenanthroline) Ion
;
_journal_name_full 'Inorganic Chemistry'
_journal_page_first 8794
_journal_page_last 8802
_journal_paper_doi 10.1021/ic0348805
_journal_volume 42
_journal_year 2003
_chemical_formula_sum 'C36 H31.5 B Cu F4 N5.5'
_chemical_formula_weight 691.52
_chemical_melting_point ?
_chemical_name_common '[Cu(I)(dmp)2]BF4x0.5dmpx0.5Acetonitrile'
_chemical_name_systematic
;
bis-(2,9-dimethyl-1,10-phenanthroline)copper(I) tetrafluoroborate
0.5 dmp acetonitrile semi-solvate
;
_space_group_IT_number 2
_symmetry_cell_setting triclinic
_symmetry_space_group_name_Hall '-P 1'
_symmetry_space_group_name_H-M 'P -1'
_atom_sites_solution_hydrogens difmap
_atom_sites_solution_primary direct
_atom_sites_solution_secondary difmap
_audit_creation_method SHELXL-97
_cell_angle_alpha 96.7470(10)
_cell_angle_beta 90.0820(10)
_cell_angle_gamma 107.4190(10)
_cell_formula_units_Z 2
_cell_length_a 10.6765(3)
_cell_length_b 11.3008(4)
_cell_length_c 13.4806(4)
_cell_measurement_reflns_used 675
_cell_measurement_temperature 90(1)
_cell_measurement_theta_max 28.32
_cell_measurement_theta_min 2.31
_cell_volume 1539.99(8)
_computing_cell_refinement 'Bruker SMART'
_computing_data_collection 'Bruker SMART'
_computing_data_reduction 'Bruker SAINT'
_computing_molecular_graphics 'Bruker SHELXTL'
_computing_publication_material 'Bruker SHELXTL'
_computing_structure_refinement 'SHELXL-97 (Sheldrick, 1997)'
_computing_structure_solution 'SHELXS-97 (Sheldrick, 1990)'
_diffrn_ambient_temperature 90(1)
_diffrn_measured_fraction_theta_full 0.994
_diffrn_measured_fraction_theta_max 0.994
_diffrn_measurement_device_type 'CCD area detector'
_diffrn_measurement_method 'phi and omega scans'
_diffrn_radiation_monochromator graphite
_diffrn_radiation_source 'rotating anode'
_diffrn_radiation_type MoK\a
_diffrn_radiation_wavelength 0.71073
_diffrn_reflns_av_R_equivalents 0.0364
_diffrn_reflns_av_sigmaI/netI 0.0303
_diffrn_reflns_limit_h_max 14
_diffrn_reflns_limit_h_min -14
_diffrn_reflns_limit_k_max 15
_diffrn_reflns_limit_k_min -15
_diffrn_reflns_limit_l_max 17
_diffrn_reflns_limit_l_min -17
_diffrn_reflns_number 30723
_diffrn_reflns_theta_full 28.32
_diffrn_reflns_theta_max 28.32
_diffrn_reflns_theta_min 2.31
_exptl_absorpt_coefficient_mu 0.771
_exptl_absorpt_correction_T_max 0.9269
_exptl_absorpt_correction_T_min 0.7230
_exptl_absorpt_correction_type 'empirical SADABS'
_exptl_crystal_colour red
_exptl_crystal_density_diffrn 1.491
_exptl_crystal_density_method 'not measured'
_exptl_crystal_description prizm
_exptl_crystal_F_000 712
_exptl_crystal_size_max 0.45
_exptl_crystal_size_mid 0.13
_exptl_crystal_size_min 0.10
_refine_diff_density_max 0.775
_refine_diff_density_min -0.636
_refine_diff_density_rms 0.094
_refine_ls_extinction_coef 0.0157(13)
_refine_ls_extinction_expression Fc^*^=kFc[1+0.001xFc^2^\l^3^/sin(2\q)]^-1/4^
_refine_ls_extinction_method SHELXL
_refine_ls_goodness_of_fit_ref 1.167
_refine_ls_hydrogen_treatment 'riding model and ideal CH3 groups'
_refine_ls_matrix_type full
_refine_ls_number_parameters 400
_refine_ls_number_reflns 7618
_refine_ls_number_restraints 0
_refine_ls_restrained_S_all 1.167
_refine_ls_R_factor_all 0.0635
_refine_ls_R_factor_gt 0.0527
_refine_ls_shift/su_max <0.001
_refine_ls_shift/su_mean <0.001
_refine_ls_structure_factor_coef Fsqd
_refine_ls_weighting_details 'calc w=1/[\s^2^(Fo^2^)+(0.0492P)^2^+3.6243P] where P=(Fo^2^+2Fc^2^)/3'
_refine_ls_weighting_scheme calc
_refine_ls_wR_factor_gt 0.1442
_refine_ls_wR_factor_ref 0.1522
_reflns_number_gt 6589
_reflns_number_total 7618
_reflns_threshold_expression >2sigma(I)
_cod_data_source_file ic0348805si20031028_114907_03.cif
_cod_data_source_block bf4dmpacetone
_cod_depositor_comments
;
The following automatic conversions were performed:
'_symmetry_cell_setting' value 'Triclinic' changed to 'triclinic'
according to '/home/adriana/struct/CIF-dictionaries/cif_core.dic'
dictionary named 'cif_core.dic' version 2.4.1 from 2010-06-29.

Automatic conversion script
Id: cif_fix_enum 1555 2011-01-17 13:19:09Z saulius 

The following automatic conversions were performed:

'_chemical_melting_point' value 'not measured' was changed to '?' -
the value is undefined or not given.

Automatic conversion script
Id: cif_fix_values 1569 2011-02-09 13:29:24Z adriana 
;
_cod_original_formula_sum 'C36 H31.50 B Cu F4 N5.50'
_cod_database_code 4312796

loop_
_symmetry_equiv_pos_as_xyz
'x, y, z'
'-x, -y, -z'

loop_
_atom_site_label
_atom_site_type_symbol
_atom_site_fract_x
_atom_site_fract_y
_atom_site_fract_z
_atom_site_U_iso_or_equiv
_atom_site_adp_type
_atom_site_occupancy
_atom_site_symmetry_multiplicity
_atom_site_calc_flag
_atom_site_refinement_flags
_atom_site_disorder_assembly
_atom_site_disorder_group
Cu1 Cu -0.33489(3) -0.09591(3) 0.75865(3) 0.02074(12) Uani 1 1 d . . .
B1 B 0.1526(4) 0.3080(4) 0.6301(3) 0.0373(9) Uani 1 1 d . . .
F1 F 0.2388(2) 0.31063(18) 0.55283(15) 0.0334(4) Uani 1 1 d . . .
F2 F 0.1544(3) 0.2131(4) 0.6849(2) 0.0735(9) Uani 1 1 d . . .
F3A F 0.0234(5) 0.2707(5) 0.5784(4) 0.0373(10) Uiso 0.50 1 d P . .
F3B F 0.0363(6) 0.3098(6) 0.6113(5) 0.0519(14) Uiso 0.50 1 d P . .
F4A F 0.2206(5) 0.3989(4) 0.7121(4) 0.0452(10) Uiso 0.50 1 d P . .
F4B F 0.1711(5) 0.4354(4) 0.6699(3) 0.0427(10) Uiso 0.50 1 d P . .
N1 N -0.3869(2) 0.0504(2) 0.71264(16) 0.0167(4) Uani 1 1 d . . .
N2 N -0.4824(3) -0.1975(2) 0.65921(19) 0.0234(5) Uani 1 1 d . . .
N3 N -0.1504(2) -0.1027(2) 0.78296(17) 0.0168(4) Uani 1 1 d . . .
N4 N -0.3545(2) -0.1387(2) 0.90443(18) 0.0190(5) Uani 1 1 d . . .
C1 C -0.3328(3) 0.1733(3) 0.7344(2) 0.0193(5) Uani 1 1 d . . .
C2 C -0.3943(3) 0.2586(3) 0.7049(2) 0.0229(6) Uani 1 1 d . . .
H2A H -0.3550 0.3458 0.7233 0.028 Uiso 1 1 calc R . .
C3 C -0.5102(3) 0.2164(3) 0.6500(2) 0.0224(6) Uani 1 1 d . . .
H3A H -0.5529 0.2737 0.6314 0.027 Uiso 1 1 calc R . .
C4 C -0.5657(3) 0.0871(3) 0.6211(2) 0.0177(5) Uani 1 1 d . . .
C5 C -0.6826(3) 0.0351(3) 0.5587(2) 0.0209(5) Uani 1 1 d . . .
H5A H -0.7272 0.0889 0.5364 0.025 Uiso 1 1 calc R . .
C6 C -0.7303(3) -0.0893(3) 0.5313(2) 0.0216(6) Uani 1 1 d . . .
H6A H -0.8076 -0.1220 0.4895 0.026 Uiso 1 1 calc R . .
C7 C -0.6657(3) -0.1725(3) 0.5645(2) 0.0217(6) Uani 1 1 d . . .
C8 C -0.7103(3) -0.3031(3) 0.5374(3) 0.0327(7) Uani 1 1 d . . .
H8A H -0.7882 -0.3406 0.4970 0.039 Uiso 1 1 calc R . .
C9 C -0.6400(4) -0.3750(3) 0.5700(3) 0.0428(10) Uani 1 1 d . . .
H9A H -0.6690 -0.4629 0.5515 0.051 Uiso 1 1 calc R . .
C10 C -0.5251(4) -0.3203(3) 0.6309(3) 0.0356(8) Uani 1 1 d . . .
C11 C -0.5005(3) 0.0077(2) 0.65483(19) 0.0165(5) Uani 1 1 d . . .
C12 C -0.5512(3) -0.1247(3) 0.6262(2) 0.0186(5) Uani 1 1 d . . .
C13 C -0.2040(3) 0.2190(3) 0.7918(2) 0.0266(6) Uani 1 1 d . . .
H13A H -0.1816 0.1478 0.8134 0.040 Uiso 1 1 calc R . .
H13B H -0.2104 0.2766 0.8505 0.040 Uiso 1 1 calc R . .
H13C H -0.1356 0.2626 0.7491 0.040 Uiso 1 1 calc R . .
C14 C -0.4455(5) -0.3973(4) 0.6638(4) 0.0584(14) Uani 1 1 d . . .
H14A H -0.4150 -0.3681 0.7335 0.088 Uiso 1 1 calc R . .
H14B H -0.3696 -0.3896 0.6214 0.088 Uiso 1 1 calc R . .
H14C H -0.4995 -0.4850 0.6580 0.088 Uiso 1 1 calc R . .
C15 C -0.0504(3) -0.0817(3) 0.7227(2) 0.0206(5) Uani 1 1 d . . .
C16 C 0.0735(3) -0.0883(3) 0.7524(2) 0.0241(6) Uani 1 1 d . . .
H16A H 0.1442 -0.0707 0.7083 0.029 Uiso 1 1 calc R . .
C17 C 0.0921(3) -0.1202(3) 0.8451(2) 0.0243(6) Uani 1 1 d . . .
H17A H 0.1750 -0.1268 0.8648 0.029 Uiso 1 1 calc R . .
C18 C -0.0123(3) -0.1430(3) 0.9105(2) 0.0194(5) Uani 1 1 d . . .
C19 C -0.0014(3) -0.1754(3) 1.0088(2) 0.0249(6) Uani 1 1 d . . .
H19A H 0.0791 -0.1848 1.0312 0.030 Uiso 1 1 calc R . .
C20 C -0.1032(3) -0.1930(3) 1.0708(2) 0.0247(6) Uani 1 1 d . . .
H20A H -0.0931 -0.2131 1.1362 0.030 Uiso 1 1 calc R . .
C21 C -0.2260(3) -0.1813(3) 1.0379(2) 0.0213(5) Uani 1 1 d . . .
C22 C -0.3355(3) -0.1982(3) 1.0984(2) 0.0267(6) Uani 1 1 d . . .
H22A H -0.3301 -0.2166 1.1649 0.032 Uiso 1 1 calc R . .
C23 C -0.4505(3) -0.1877(3) 1.0600(2) 0.0275(6) Uani 1 1 d . . .
H23A H -0.5258 -0.2008 1.0997 0.033 Uiso 1 1 calc R . .
C24 C -0.4570(3) -0.1576(3) 0.9623(2) 0.0232(6) Uani 1 1 d . . .
C25 C -0.1316(3) -0.1318(2) 0.87658(19) 0.0162(5) Uani 1 1 d . . .
C26 C -0.2402(3) -0.1507(2) 0.9408(2) 0.0174(5) Uani 1 1 d . . .
C27 C -0.0733(3) -0.0521(3) 0.6207(2) 0.0283(6) Uani 1 1 d . . .
H27A H -0.1529 -0.0261 0.6192 0.042 Uiso 1 1 calc R . .
H27B H -0.0841 -0.1264 0.5721 0.042 Uiso 1 1 calc R . .
H27C H 0.0021 0.0157 0.6036 0.042 Uiso 1 1 calc R . .
C28 C -0.5828(3) -0.1476(3) 0.9190(3) 0.0307(7) Uani 1 1 d . . .
H28A H -0.5630 -0.0779 0.8787 0.046 Uiso 1 1 calc R . .
H28B H -0.6393 -0.1328 0.9733 0.046 Uiso 1 1 calc R . .
H28C H -0.6282 -0.2255 0.8767 0.046 Uiso 1 1 calc R . .
C29 C 0.5020(3) 0.4941(5) 1.0120(3) 0.0335(13) Uiso 0.50 1 d PG . 1
C30 C 0.4889(4) 0.5144(5) 0.9133(3) 0.0374(15) Uiso 0.50 1 d PG . 1
H30A H 0.5621 0.5237 0.8705 0.045 Uiso 0.50 1 d PR . 1
C31 C 0.3699(4) 0.5213(5) 0.8767(2) 0.0320(14) Uiso 0.50 1 d PG . 1
H31A H 0.3609 0.5354 0.8085 0.038 Uiso 0.50 1 d PR . 1
C32 C 0.2639(3) 0.5079(4) 0.9387(3) 0.0304(13) Uiso 0.50 1 d PG . 1
C33 C 0.2770(3) 0.4876(4) 1.0374(3) 0.0255(12) Uiso 0.50 1 d PG . 1
N5 N 0.3960(4) 0.4807(4) 1.0740(2) 0.0290(11) Uiso 0.50 1 d PG . 1
C34 C 0.1410(6) 0.5195(6) 0.9034(5) 0.0289(13) Uiso 0.50 1 d P . 1
H34A H 0.1329 0.5378 0.8363 0.035 Uiso 0.50 1 d PR . 1
C35 C 0.0386(7) 0.5072(6) 0.9642(5) 0.0293(13) Uiso 0.50 1 d P . 1
H35A H -0.0430 0.5149 0.9406 0.035 Uiso 0.50 1 d PR . 1
C36 C 0.0523(4) 0.4810(4) 1.0645(2) 0.0260(12) Uiso 0.50 1 d PG . 1
C37 C -0.0526(3) 0.4651(4) 1.1277(3) 0.0322(14) Uiso 0.50 1 d PG . 1
H37A H -0.1349 0.4717 1.1044 0.039 Uiso 0.50 1 d PR . 1
C38 C -0.0383(4) 0.4397(5) 1.2248(3) 0.0334(14) Uiso 0.50 1 d PG . 1
H38A H -0.1107 0.4288 1.2685 0.040 Uiso 0.50 1 d PR . 1
C39 C 0.0809(4) 0.4302(4) 1.2587(2) 0.0311(15) Uiso 0.50 1 d PG . 1
N6 N 0.1859(3) 0.4460(4) 1.1954(3) 0.0179(12) Uiso 0.50 1 d PG . 1
C40 C 0.1716(3) 0.4714(4) 1.0983(3) 0.0271(12) Uiso 0.50 1 d PG . 1
C41 C 0.6226(8) 0.4863(7) 1.0550(6) 0.0398(16) Uiso 0.50 1 d P . 1
H41A H 0.6877 0.4969 1.0050 0.060 Uiso 0.50 1 d PR . 1
H41B H 0.6527 0.5511 1.1101 0.060 Uiso 0.50 1 d PR . 1
H41C H 0.6082 0.4063 1.0780 0.060 Uiso 0.50 1 d PR . 1
C42 C 0.0993(8) 0.4066(8) 1.3595(6) 0.0403(16) Uiso 0.50 1 d P . 1
H42A H 0.0669 0.4631 1.4061 0.060 Uiso 0.50 1 calc PR . 1
H42B H 0.1930 0.4209 1.3741 0.060 Uiso 0.50 1 calc PR . 1
H42C H 0.0505 0.3198 1.3668 0.060 Uiso 0.50 1 calc PR . 1
N1S N 0.1669(7) 0.4413(7) 1.2222(6) 0.0369(16) Uiso 0.50 1 d P A 2
C1S C 0.1105(7) 0.4269(7) 1.2875(6) 0.0311(14) Uiso 0.50 1 d P A 2
C2S C 0.0304(9) 0.4095(8) 1.3770(6) 0.0415(17) Uiso 0.50 1 d P A 2
H2SA H 0.0830 0.3975 1.4324 0.062 Uiso 0.50 1 calc PR A 2
H2SB H -0.0468 0.3358 1.3624 0.062 Uiso 0.50 1 calc PR A 2
H2SC H 0.0018 0.4835 1.3956 0.062 Uiso 0.50 1 calc PR A 2

loop_
_atom_site_aniso_label
_atom_site_aniso_U_11
_atom_site_aniso_U_22
_atom_site_aniso_U_33
_atom_site_aniso_U_23
_atom_site_aniso_U_13
_atom_site_aniso_U_12
Cu1 0.02095(19) 0.02164(19) 0.02219(19) 0.00563(13) -0.00710(13) 0.00923(13)
B1 0.035(2) 0.0291(19) 0.040(2) -0.0058(16) 0.0084(17) 0.0023(16)
F1 0.0408(11) 0.0287(10) 0.0323(10) 0.0065(8) 0.0045(8) 0.0120(8)
F2 0.0676(19) 0.117(3) 0.0488(16) 0.0488(17) 0.0135(14) 0.0329(18)
N1 0.0174(10) 0.0187(11) 0.0152(10) 0.0032(8) -0.0029(8) 0.0070(9)
N2 0.0261(12) 0.0174(11) 0.0271(13) 0.0039(9) -0.0076(10) 0.0067(9)
N3 0.0188(11) 0.0157(10) 0.0165(10) 0.0036(8) -0.0041(8) 0.0054(8)
N4 0.0185(11) 0.0193(11) 0.0216(11) 0.0050(9) -0.0009(9) 0.0083(9)
C1 0.0191(13) 0.0203(13) 0.0194(13) 0.0046(10) -0.0030(10) 0.0065(10)
C2 0.0279(15) 0.0168(12) 0.0247(14) 0.0026(10) -0.0046(11) 0.0078(11)
C3 0.0254(14) 0.0208(13) 0.0247(14) 0.0067(11) -0.0020(11) 0.0111(11)
C4 0.0178(12) 0.0201(12) 0.0172(12) 0.0050(10) -0.0001(10) 0.0079(10)
C5 0.0180(13) 0.0288(14) 0.0195(13) 0.0075(11) -0.0024(10) 0.0108(11)
C6 0.0164(12) 0.0292(14) 0.0190(13) 0.0059(11) -0.0027(10) 0.0056(11)
C7 0.0208(13) 0.0218(13) 0.0218(13) 0.0048(10) -0.0030(11) 0.0046(11)
C8 0.0312(17) 0.0237(15) 0.0377(18) 0.0023(13) -0.0135(14) 0.0002(13)
C9 0.047(2) 0.0174(14) 0.059(2) -0.0009(15) -0.0257(19) 0.0044(14)
C10 0.0408(19) 0.0199(14) 0.046(2) 0.0022(13) -0.0188(16) 0.0101(13)
C11 0.0167(12) 0.0191(12) 0.0153(11) 0.0044(9) -0.0005(9) 0.0071(10)
C12 0.0177(12) 0.0192(12) 0.0194(12) 0.0044(10) -0.0021(10) 0.0056(10)
C13 0.0250(15) 0.0235(14) 0.0296(15) 0.0008(12) -0.0121(12) 0.0057(12)
C14 0.071(3) 0.0230(17) 0.084(3) -0.0027(19) -0.045(3) 0.0222(18)
C15 0.0220(13) 0.0211(13) 0.0179(13) 0.0045(10) -0.0031(10) 0.0046(11)
C16 0.0193(13) 0.0321(15) 0.0223(14) 0.0052(11) 0.0011(11) 0.0089(11)
C17 0.0181(13) 0.0327(15) 0.0237(14) 0.0040(12) -0.0049(11) 0.0096(11)
C18 0.0189(13) 0.0220(13) 0.0187(13) 0.0023(10) -0.0043(10) 0.0082(10)
C19 0.0258(14) 0.0312(15) 0.0216(14) 0.0061(11) -0.0077(11) 0.0136(12)
C20 0.0294(15) 0.0292(15) 0.0186(13) 0.0060(11) -0.0040(11) 0.0125(12)
C21 0.0264(14) 0.0205(13) 0.0181(13) 0.0055(10) -0.0020(11) 0.0077(11)
C22 0.0329(16) 0.0294(15) 0.0204(14) 0.0077(11) 0.0050(12) 0.0116(13)
C23 0.0266(15) 0.0311(16) 0.0279(15) 0.0094(12) 0.0090(12) 0.0110(12)
C24 0.0198(13) 0.0235(14) 0.0277(15) 0.0070(11) 0.0032(11) 0.0071(11)
C25 0.0188(12) 0.0146(11) 0.0152(12) 0.0028(9) -0.0043(10) 0.0047(9)
C26 0.0192(12) 0.0167(12) 0.0170(12) 0.0027(9) -0.0020(10) 0.0066(10)
C27 0.0284(15) 0.0403(17) 0.0193(14) 0.0133(12) -0.0001(12) 0.0113(13)
C28 0.0195(14) 0.0383(18) 0.0380(18) 0.0121(14) 0.0036(13) 0.0117(13)

loop_
_atom_type_symbol
_atom_type_description
_atom_type_scat_dispersion_real
_atom_type_scat_dispersion_imag
_atom_type_scat_source
C C 0.0033 0.0016 'International Tables Vol C Tables 4.2.6.8 and 6.1.1.4'
H H 0.0000 0.0000 'International Tables Vol C Tables 4.2.6.8 and 6.1.1.4'
B B 0.0013 0.0007 'International Tables Vol C Tables 4.2.6.8 and 6.1.1.4'
N N 0.0061 0.0033 'International Tables Vol C Tables 4.2.6.8 and 6.1.1.4'
F F 0.0171 0.0103 'International Tables Vol C Tables 4.2.6.8 and 6.1.1.4'
Cu Cu 0.3201 1.2651 'International Tables Vol C Tables 4.2.6.8 and 6.1.1.4'

loop_
_geom_angle_atom_site_label_1
_geom_angle_atom_site_label_2
_geom_angle_atom_site_label_3
_geom_angle
_geom_angle_site_symmetry_1
_geom_angle_site_symmetry_3
_geom_angle_publ_flag
N3 Cu1 N2 132.41(10) . . ?
N3 Cu1 N1 126.66(9) . . ?
N2 Cu1 N1 82.15(9) . . ?
N3 Cu1 N4 82.05(9) . . ?
N2 Cu1 N4 116.08(10) . . ?
N1 Cu1 N4 122.59(9) . . ?
F3B B1 F2 112.3(4) . . ?
F3B B1 F1 119.5(5) . . ?
F2 B1 F1 109.1(3) . . ?
F3B B1 F4B 82.9(4) . . ?
F2 B1 F4B 125.6(4) . . ?
F1 B1 F4B 106.3(3) . . ?
F3B B1 F4A 114.2(5) . . ?
F2 B1 F4A 89.8(4) . . ?
F1 B1 F4A 108.0(3) . . ?
F4B B1 F4A 39.8(3) . . ?
F3B B1 F3A 22.8(3) . . ?
F2 B1 F3A 106.7(3) . . ?
F1 B1 F3A 103.6(4) . . ?
F4B B1 F3A 103.5(4) . . ?
F4A B1 F3A 137.0(4) . . ?
F3B F3A B1 59.5(8) . . ?
F3A F3B B1 97.7(10) . . ?
F4B F4A B1 69.3(4) . . ?
F4A F4B B1 70.9(5) . . ?
C1 N1 C11 118.4(2) . . ?
C1 N1 Cu1 130.72(18) . . ?
C11 N1 Cu1 110.72(17) . . ?
C10 N2 C12 118.5(3) . . ?
C10 N2 Cu1 129.9(2) . . ?
C12 N2 Cu1 111.35(18) . . ?
C15 N3 C25 118.6(2) . . ?
C15 N3 Cu1 129.12(18) . . ?
C25 N3 Cu1 112.31(18) . . ?
C24 N4 C26 118.6(2) . . ?
C24 N4 Cu1 130.7(2) . . ?
C26 N4 Cu1 110.68(18) . . ?
N1 C1 C2 121.6(2) . . ?
N1 C1 C13 117.9(2) . . ?
C2 C1 C13 120.5(3) . . ?
C3 C2 C1 120.2(3) . . ?
C2 C3 C4 119.3(3) . . ?
C11 C4 C3 117.3(2) . . ?
C11 C4 C5 119.6(3) . . ?
C3 C4 C5 123.1(2) . . ?
C6 C5 C4 120.9(3) . . ?
C5 C6 C7 120.8(3) . . ?
C12 C7 C8 117.0(3) . . ?
C12 C7 C6 119.8(3) . . ?
C8 C7 C6 123.2(3) . . ?
C9 C8 C7 119.2(3) . . ?
C8 C9 C10 120.7(3) . . ?
N2 C10 C9 121.2(3) . . ?
N2 C10 C14 117.7(3) . . ?
C9 C10 C14 121.1(3) . . ?
N1 C11 C4 123.0(2) . . ?
N1 C11 C12 117.2(2) . . ?
C4 C11 C12 119.7(2) . . ?
N2 C12 C7 123.4(3) . . ?
N2 C12 C11 117.3(2) . . ?
C7 C12 C11 119.3(2) . . ?
N3 C15 C16 121.8(3) . . ?
N3 C15 C27 117.7(3) . . ?
C16 C15 C27 120.5(3) . . ?
C17 C16 C15 119.9(3) . . ?
C16 C17 C18 119.5(3) . . ?
C25 C18 C17 117.3(2) . . ?
C25 C18 C19 119.4(3) . . ?
C17 C18 C19 123.3(3) . . ?
C20 C19 C18 121.5(3) . . ?
C19 C20 C21 120.1(3) . . ?
C22 C21 C26 117.2(3) . . ?
C22 C21 C20 123.0(3) . . ?
C26 C21 C20 119.7(3) . . ?
C23 C22 C21 119.2(3) . . ?
C22 C23 C24 120.1(3) . . ?
N4 C24 C23 121.9(3) . . ?
N4 C24 C28 117.4(3) . . ?
C23 C24 C28 120.6(3) . . ?
N3 C25 C18 122.9(3) . . ?
N3 C25 C26 117.3(2) . . ?
C18 C25 C26 119.8(2) . . ?
N4 C26 C21 122.9(3) . . ?
N4 C26 C25 117.6(2) . . ?
C21 C26 C25 119.5(2) . . ?
C29 C29 C30 164(2) 2_667 2_667 ?
C29 C29 C30 11.8(16) 2_667 . ?
C30 C29 C30 175.8(8) 2_667 . ?
C29 C29 N5 115.1(10) 2_667 . ?
C30 C29 N5 58.5(5) 2_667 . ?
C30 C29 N5 120.0 . . ?
C29 C29 C41 126.5(12) 2_667 . ?
C30 C29 C41 58.7(5) 2_667 . ?
C30 C29 C41 122.9(4) . . ?
N5 C29 C41 117.1(4) . . ?
C29 C29 N5 52.7(10) 2_667 2_667 ?
C30 C29 N5 133.2(5) 2_667 2_667 ?
C30 C29 N5 48.0(4) . 2_667 ?
N5 C29 N5 167.7(4) . 2_667 ?
C41 C29 N5 74.9(4) . 2_667 ?
C29 C29 C41 43.3(10) 2_667 2_667 ?
C30 C29 C41 130.9(6) 2_667 2_667 ?
C30 C29 C41 47.2(3) . 2_667 ?
N5 C29 C41 72.8(3) . 2_667 ?
C41 C29 C41 169.8(3) . 2_667 ?
N5 C29 C41 95.1(5) 2_667 2_667 ?
C29 C30 N5 75.7(5) 2_667 2_667 ?
C29 C30 C41 77.2(5) 2_667 2_667 ?
N5 C30 C41 152.4(7) 2_667 2_667 ?
C29 C30 C29 4.2(6) 2_667 . ?
N5 C30 C29 74.3(5) 2_667 . ?
C41 C30 C29 78.9(4) 2_667 . ?
C29 C30 C31 118.4(3) 2_667 . ?
N5 C30 C31 165.4(5) 2_667 . ?
C41 C30 C31 41.2(4) 2_667 . ?
C29 C30 C31 120.0 . . ?
C41 C31 C32 58.0(5) 2_667 . ?
C41 C31 C30 62.2(5) 2_667 . ?
C32 C31 C30 120.0 . . ?
C41 C32 C31 41.8(4) 2_667 . ?
C41 C32 C33 78.3(4) 2_667 . ?
C31 C32 C33 120.0 . . ?
C41 C32 C34 161.9(6) 2_667 . ?
C31 C32 C34 120.9(4) . . ?
C33 C32 C34 119.0(4) . . ?
C40 C33 N5 119.8(3) . . ?
C40 C33 C32 120.2(3) . . ?
N5 C33 C32 120.0 . . ?
C40 C33 C41 165.7(4) . 2_667 ?
N5 C33 C41 74.5(3) . 2_667 ?
C32 C33 C41 45.6(3) . 2_667 ?
C30 N5 C33 165.4(4) 2_667 . ?
C30 N5 C29 45.8(4) 2_667 . ?
C33 N5 C29 120.0 . . ?
C30 N5 C29 57.7(3) 2_667 2_667 ?
C33 N5 C29 108.0(2) . 2_667 ?
C29 N5 C29 12.3(2) . 2_667 ?
C30 N5 C41 106.7(5) 2_667 2_667 ?
C33 N5 C41 58.9(3) . 2_667 ?
C29 N5 C41 61.1(3) . 2_667 ?
C29 N5 C41 49.0(3) 2_667 2_667 ?
C37 C34 C35 63.7(5) 2_567 . ?
C37 C34 C32 174.7(8) 2_567 . ?
C35 C34 C32 120.6(6) . . ?
C36 C35 C35 74.5(7) 2_567 2_567 ?
C36 C35 C37 69.9(5) 2_567 2_567 ?
C35 C35 C37 144.3(10) 2_567 2_567 ?
C36 C35 C34 118.6(6) 2_567 . ?
C35 C35 C34 166.9(9) 2_567 . ?
C37 C35 C34 48.8(5) 2_567 . ?
C36 C35 C36 121.9(6) 2_567 . ?
C35 C35 C36 47.4(5) 2_567 . ?
C37 C35 C36 168.0(6) 2_567 . ?
C34 C35 C36 119.4(6) . . ?
C35 C36 C37 62.4(4) 2_567 . ?
C35 C36 C40 176.9(5) 2_567 . ?
C37 C36 C40 120.0 . . ?
C35 C36 C35 58.1(6) 2_567 . ?
C37 C36 C35 120.5(4) . . ?
C40 C36 C35 119.5(4) . . ?
C34 C37 C35 67.5(5) 2_567 2_567 ?
C34 C37 C36 115.2(5) 2_567 . ?
C35 C37 C36 47.7(4) 2_567 . ?
C34 C37 C38 124.7(5) 2_567 . ?
C35 C37 C38 167.6(4) 2_567 . ?
C36 C37 C38 120.0 . . ?
C39 C38 C37 120.0 . . ?
N6 C39 C38 120.0 . . ?
N6 C39 C42 118.8(4) . . ?
C38 C39 C42 121.1(4) . . ?
C40 N6 C39 120.0 . . ?
C33 C40 N6 119.0(3) . . ?
C33 C40 C36 121.0(3) . . ?
N6 C40 C36 120.0 . . ?
C31 C41 C32 80.2(6) 2_667 2_667 ?
C31 C41 C30 76.6(7) 2_667 2_667 ?
C32 C41 C30 156.3(9) 2_667 2_667 ?
C31 C41 C29 120.7(7) 2_667 . ?
C32 C41 C29 158.6(7) 2_667 . ?
C30 C41 C29 44.1(4) 2_667 . ?
C31 C41 C33 136.1(8) 2_667 2_667 ?
C32 C41 C33 56.1(4) 2_667 2_667 ?
C30 C41 C33 146.2(7) 2_667 2_667 ?
C29 C41 C33 102.6(5) . 2_667 ?
C31 C41 C29 130.3(8) 2_667 2_667 ?
C32 C41 C29 148.5(8) 2_667 2_667 ?
C30 C41 C29 53.8(3) 2_667 2_667 ?
C29 C41 C29 10.2(3) . 2_667 ?
C33 C41 C29 92.6(5) 2_667 2_667 ?
C31 C41 N5 173.1(11) 2_667 2_667 ?
C32 C41 N5 102.7(6) 2_667 2_667 ?
C30 C41 N5 99.9(5) 2_667 2_667 ?
C29 C41 N5 56.0(3) . 2_667 ?
C33 C41 N5 46.6(3) 2_667 2_667 ?
C29 C41 N5 46.1(2) 2_667 2_667 ?
N1S C1S C2S 178.3(9) . . ?

loop_
_geom_bond_atom_site_label_1
_geom_bond_atom_site_label_2
_geom_bond_distance
_geom_bond_site_symmetry_2
_geom_bond_publ_flag
Cu1 N3 2.022(2) . ?
Cu1 N2 2.036(2) . ?
Cu1 N1 2.054(2) . ?
Cu1 N4 2.074(2) . ?
B1 F3B 1.274(7) . ?
B1 F2 1.377(6) . ?
B1 F1 1.388(5) . ?
B1 F4B 1.430(6) . ?
B1 F4A 1.445(6) . ?
B1 F3A 1.465(7) . ?
F3A F3B 0.572(6) . ?
F4A F4B 0.979(6) . ?
N1 C1 1.331(4) . ?
N1 C11 1.368(3) . ?
N2 C10 1.332(4) . ?
N2 C12 1.365(3) . ?
N3 C15 1.324(4) . ?
N3 C25 1.370(3) . ?
N4 C24 1.324(4) . ?
N4 C26 1.364(3) . ?
C1 C2 1.410(4) . ?
C1 C13 1.495(4) . ?
C2 C3 1.367(4) . ?
C3 C4 1.409(4) . ?
C4 C11 1.402(4) . ?
C4 C5 1.433(4) . ?
C5 C6 1.349(4) . ?
C6 C7 1.431(4) . ?
C7 C12 1.404(4) . ?
C7 C8 1.411(4) . ?
C8 C9 1.365(5) . ?
C9 C10 1.409(5) . ?
C10 C14 1.486(5) . ?
C11 C12 1.435(4) . ?
C15 C16 1.407(4) . ?
C15 C27 1.490(4) . ?
C16 C17 1.370(4) . ?
C17 C18 1.404(4) . ?
C18 C25 1.399(4) . ?
C18 C19 1.429(4) . ?
C19 C20 1.353(4) . ?
C20 C21 1.431(4) . ?
C21 C22 1.404(4) . ?
C21 C26 1.412(4) . ?
C22 C23 1.375(5) . ?
C23 C24 1.406(4) . ?
C24 C28 1.504(4) . ?
C25 C26 1.428(4) . ?
C29 C29 0.371(8) 2_667 ?
C29 C30 1.029(8) 2_667 ?
C29 C30 1.3900 . ?
C29 N5 1.3900 . ?
C29 C41 1.442(8) . ?
C29 N5 1.584(8) 2_667 ?
C29 C41 1.689(9) 2_667 ?
C30 C29 1.029(8) 2_667 ?
C30 N5 1.223(8) 2_667 ?
C30 C41 1.264(9) 2_667 ?
C30 C31 1.3900 . ?
C31 C41 0.941(8) 2_667 ?
C31 C32 1.3900 . ?
C32 C41 1.196(9) 2_667 ?
C32 C33 1.3900 . ?
C32 C34 1.443(7) . ?
C33 C40 1.375(4) . ?
C33 N5 1.3900 . ?
C33 C41 1.639(9) 2_667 ?
N5 C30 1.223(8) 2_667 ?
N5 C29 1.584(8) 2_667 ?
N5 C41 1.844(8) 2_667 ?
C34 C37 1.101(10) 2_567 ?
C34 C35 1.352(9) . ?
C35 C36 1.096(8) 2_567 ?
C35 C35 1.263(13) 2_567 ?
C35 C37 1.312(8) 2_567 ?
C35 C36 1.434(7) . ?
C36 C35 1.096(8) 2_567 ?
C36 C37 1.3900 . ?
C36 C40 1.3900 . ?
C37 C34 1.101(7) 2_567 ?
C37 C35 1.312(8) 2_567 ?
C37 C38 1.3900 . ?
C38 C39 1.3900 . ?
C39 N6 1.3900 . ?
C39 C42 1.439(8) . ?
N6 C40 1.3900 . ?
C41 C31 0.941(10) 2_667 ?
C41 C32 1.196(9) 2_667 ?
C41 C30 1.264(9) 2_667 ?
C41 C33 1.639(10) 2_667 ?
C41 C29 1.689(9) 2_667 ?
C41 N5 1.844(10) 2_667 ?
N1S C1S 1.067(11) . ?
C1S C2S 1.478(11) . ?

loop_
_geom_torsion_atom_site_label_1
_geom_torsion_atom_site_label_2
_geom_torsion_atom_site_label_3
_geom_torsion_atom_site_label_4
_geom_torsion
_geom_torsion_site_symmetry_1
_geom_torsion_site_symmetry_2
_geom_torsion_site_symmetry_3
_geom_torsion_site_symmetry_4
_geom_torsion_publ_flag
F2 B1 F3A F3B 107.9(10) . . . . ?
F1 B1 F3A F3B -137.0(10) . . . . ?
F4B B1 F3A F3B -26.2(10) . . . . ?
F4A B1 F3A F3B -0.6(12) . . . . ?
F2 B1 F3B F3A -80.0(10) . . . . ?
F1 B1 F3B F3A 49.5(11) . . . . ?
F4B B1 F3B F3A 154.3(10) . . . . ?
F4A B1 F3B F3A 179.6(9) . . . . ?
F3B B1 F4A F4B -41.4(6) . . . . ?
F2 B1 F4A F4B -155.8(5) . . . . ?
F1 B1 F4A F4B 94.1(5) . . . . ?
F3A B1 F4A F4B -41.1(7) . . . . ?
F3B B1 F4B F4A 142.6(5) . . . . ?
F2 B1 F4B F4A 30.2(6) . . . . ?
F1 B1 F4B F4A -98.7(5) . . . . ?
F3A B1 F4B F4A 152.5(5) . . . . ?
N3 Cu1 N1 C1 -36.3(3) . . . . ?
N2 Cu1 N1 C1 -174.6(3) . . . . ?
N4 Cu1 N1 C1 69.4(3) . . . . ?
N3 Cu1 N1 C11 147.65(17) . . . . ?
N2 Cu1 N1 C11 9.40(19) . . . . ?
N4 Cu1 N1 C11 -106.62(19) . . . . ?
N3 Cu1 N2 C10 43.4(4) . . . . ?
N1 Cu1 N2 C10 177.1(3) . . . . ?
N4 Cu1 N2 C10 -60.4(4) . . . . ?
N3 Cu1 N2 C12 -142.97(19) . . . . ?
N1 Cu1 N2 C12 -9.3(2) . . . . ?
N4 Cu1 N2 C12 113.2(2) . . . . ?
N2 Cu1 N3 C15 63.5(3) . . . . ?
N1 Cu1 N3 C15 -53.2(3) . . . . ?
N4 Cu1 N3 C15 -178.2(3) . . . . ?
N2 Cu1 N3 C25 -117.49(19) . . . . ?
N1 Cu1 N3 C25 125.80(18) . . . . ?
N4 Cu1 N3 C25 0.77(18) . . . . ?
N3 Cu1 N4 C24 -179.0(3) . . . . ?
N2 Cu1 N4 C24 -45.4(3) . . . . ?
N1 Cu1 N4 C24 52.3(3) . . . . ?
N3 Cu1 N4 C26 -0.72(18) . . . . ?
N2 Cu1 N4 C26 132.89(18) . . . . ?
N1 Cu1 N4 C26 -129.50(18) . . . . ?
C11 N1 C1 C2 4.2(4) . . . . ?
Cu1 N1 C1 C2 -171.6(2) . . . . ?
C11 N1 C1 C13 -175.9(3) . . . . ?
Cu1 N1 C1 C13 8.3(4) . . . . ?
N1 C1 C2 C3 -2.0(5) . . . . ?
C13 C1 C2 C3 178.1(3) . . . . ?
C1 C2 C3 C4 -1.6(5) . . . . ?
C2 C3 C4 C11 2.8(4) . . . . ?
C2 C3 C4 C5 -176.3(3) . . . . ?
C11 C4 C5 C6 -0.5(4) . . . . ?
C3 C4 C5 C6 178.5(3) . . . . ?
C4 C5 C6 C7 0.4(4) . . . . ?
C5 C6 C7 C12 -0.1(4) . . . . ?
C5 C6 C7 C8 -179.3(3) . . . . ?
C12 C7 C8 C9 -1.3(5) . . . . ?
C6 C7 C8 C9 177.9(4) . . . . ?
C7 C8 C9 C10 0.6(6) . . . . ?
C12 N2 C10 C9 -1.4(6) . . . . ?
Cu1 N2 C10 C9 171.8(3) . . . . ?
C12 N2 C10 C14 177.3(4) . . . . ?
Cu1 N2 C10 C14 -9.5(6) . . . . ?
C8 C9 C10 N2 0.8(7) . . . . ?
C8 C9 C10 C14 -177.9(4) . . . . ?
C1 N1 C11 C4 -2.9(4) . . . . ?
Cu1 N1 C11 C4 173.7(2) . . . . ?
C1 N1 C11 C12 175.4(2) . . . . ?
Cu1 N1 C11 C12 -8.1(3) . . . . ?
C3 C4 C11 N1 -0.6(4) . . . . ?
C5 C4 C11 N1 178.5(2) . . . . ?
C3 C4 C11 C12 -178.8(3) . . . . ?
C5 C4 C11 C12 0.2(4) . . . . ?
C10 N2 C12 C7 0.7(5) . . . . ?
Cu1 N2 C12 C7 -173.8(2) . . . . ?
C10 N2 C12 C11 -177.8(3) . . . . ?
Cu1 N2 C12 C11 7.8(3) . . . . ?
C8 C7 C12 N2 0.7(5) . . . . ?
C6 C7 C12 N2 -178.6(3) . . . . ?
C8 C7 C12 C11 179.1(3) . . . . ?
C6 C7 C12 C11 -0.2(4) . . . . ?
N1 C11 C12 N2 0.3(4) . . . . ?
C4 C11 C12 N2 178.6(3) . . . . ?
N1 C11 C12 C7 -178.2(3) . . . . ?
C4 C11 C12 C7 0.1(4) . . . . ?
C25 N3 C15 C16 -0.1(4) . . . . ?
Cu1 N3 C15 C16 178.8(2) . . . . ?
C25 N3 C15 C27 179.1(3) . . . . ?
Cu1 N3 C15 C27 -1.9(4) . . . . ?
N3 C15 C16 C17 1.6(5) . . . . ?
C27 C15 C16 C17 -177.6(3) . . . . ?
C15 C16 C17 C18 -1.6(5) . . . . ?
C16 C17 C18 C25 0.1(4) . . . . ?
C16 C17 C18 C19 -179.3(3) . . . . ?
C25 C18 C19 C20 -1.4(5) . . . . ?
C17 C18 C19 C20 178.0(3) . . . . ?
C18 C19 C20 C21 1.0(5) . . . . ?
C19 C20 C21 C22 -179.9(3) . . . . ?
C19 C20 C21 C26 -0.3(5) . . . . ?
C26 C21 C22 C23 1.7(4) . . . . ?
C20 C21 C22 C23 -178.7(3) . . . . ?
C21 C22 C23 C24 -1.4(5) . . . . ?
C26 N4 C24 C23 1.0(4) . . . . ?
Cu1 N4 C24 C23 179.1(2) . . . . ?
C26 N4 C24 C28 -178.1(3) . . . . ?
Cu1 N4 C24 C28 0.0(4) . . . . ?
C22 C23 C24 N4 0.1(5) . . . . ?
C22 C23 C24 C28 179.1(3) . . . . ?
C15 N3 C25 C18 -1.4(4) . . . . ?
Cu1 N3 C25 C18 179.4(2) . . . . ?
C15 N3 C25 C26 178.4(2) . . . . ?
Cu1 N3 C25 C26 -0.7(3) . . . . ?
C17 C18 C25 N3 1.5(4) . . . . ?
C19 C18 C25 N3 -179.1(3) . . . . ?
C17 C18 C25 C26 -178.4(3) . . . . ?
C19 C18 C25 C26 1.0(4) . . . . ?
C24 N4 C26 C21 -0.6(4) . . . . ?
Cu1 N4 C26 C21 -179.1(2) . . . . ?
C24 N4 C26 C25 179.1(2) . . . . ?
Cu1 N4 C26 C25 0.6(3) . . . . ?
C22 C21 C26 N4 -0.7(4) . . . . ?
C20 C21 C26 N4 179.7(3) . . . . ?
C22 C21 C26 C25 179.6(3) . . . . ?
C20 C21 C26 C25 0.0(4) . . . . ?
N3 C25 C26 N4 0.1(4) . . . . ?
C18 C25 C26 N4 179.9(2) . . . . ?
N3 C25 C26 C21 179.8(2) . . . . ?
C18 C25 C26 C21 -0.4(4) . . . . ?
C30 C29 C30 C29 0(4) 2_667 . . 2_667 ?
N5 C29 C30 C29 68(5) . . . 2_667 ?
C41 C29 C30 C29 -112(6) . . . 2_667 ?
N5 C29 C30 C29 -108(6) 2_667 . . 2_667 ?
C41 C29 C30 C29 65(5) 2_667 . . 2_667 ?
C29 C29 C30 N5 108(6) 2_667 . . 2_667 ?
C30 C29 C30 N5 108(8) 2_667 . . 2_667 ?
N5 C29 C30 N5 176.6(8) . . . 2_667 ?
C41 C29 C30 N5 -3.2(6) . . . 2_667 ?
C41 C29 C30 N5 173.5(10) 2_667 . . 2_667 ?
C29 C29 C30 C41 -65(5) 2_667 . . 2_667 ?
C30 C29 C30 C41 -65(7) 2_667 . . 2_667 ?
N5 C29 C30 C41 3.1(4) . . . 2_667 ?
C41 C29 C30 C41 -176.7(5) . . . 2_667 ?
N5 C29 C30 C41 -173.5(10) 2_667 . . 2_667 ?
C29 C29 C30 C31 -68(5) 2_667 . . . ?
C30 C29 C30 C31 -68(7) 2_667 . . . ?
N5 C29 C30 C31 0.0 . . . . ?
C41 C29 C30 C31 -179.8(6) . . . . ?
N5 C29 C30 C31 -176.6(8) 2_667 . . . ?
C41 C29 C30 C31 -3.1(4) 2_667 . . . ?
C29 C30 C31 C41 0.1(8) 2_667 . . 2_667 ?
N5 C30 C31 C41 -162(3) 2_667 . . 2_667 ?
C29 C30 C31 C41 4.6(6) . . . 2_667 ?
C29 C30 C31 C32 -4.5(7) 2_667 . . . ?
N5 C30 C31 C32 -167(3) 2_667 . . . ?
C41 C30 C31 C32 -4.6(6) 2_667 . . . ?
C29 C30 C31 C32 0.0 . . . . ?
C30 C31 C32 C41 4.8(6) . . . 2_667 ?
C41 C31 C32 C33 -4.8(6) 2_667 . . . ?
C30 C31 C32 C33 0.0 . . . . ?
C41 C31 C32 C34 172.8(9) 2_667 . . . ?
C30 C31 C32 C34 177.6(5) . . . . ?
C41 C32 C33 C40 178.2(6) 2_667 . . . ?
C31 C32 C33 C40 -178.5(4) . . . . ?
C34 C32 C33 C40 3.8(5) . . . . ?
C41 C32 C33 N5 -3.3(4) 2_667 . . . ?
C31 C32 C33 N5 0.0 . . . . ?
C34 C32 C33 N5 -177.7(5) . . . . ?
C31 C32 C33 C41 3.3(4) . . . 2_667 ?
C34 C32 C33 C41 -174.4(7) . . . 2_667 ?
C40 C33 N5 C30 -168(3) . . . 2_667 ?
C32 C33 N5 C30 13(3) . . . 2_667 ?
C41 C33 N5 C30 11(3) 2_667 . . 2_667 ?
C40 C33 N5 C29 178.5(4) . . . . ?
C32 C33 N5 C29 0.0 . . . . ?
C41 C33 N5 C29 -2.4(3) 2_667 . . . ?
C40 C33 N5 C29 -178.8(5) . . . 2_667 ?
C32 C33 N5 C29 2.7(4) . . . 2_667 ?
C41 C33 N5 C29 0.3(5) 2_667 . . 2_667 ?
C40 C33 N5 C41 -179.1(5) . . . 2_667 ?
C32 C33 N5 C41 2.4(3) . . . 2_667 ?
C29 C29 N5 C30 -163(3) 2_667 . . 2_667 ?
C30 C29 N5 C30 -175.4(9) . . . 2_667 ?
C41 C29 N5 C30 4.4(6) . . . 2_667 ?
N5 C29 N5 C30 -163(4) 2_667 . . 2_667 ?
C41 C29 N5 C30 -173.0(10) 2_667 . . 2_667 ?
C29 C29 N5 C33 12.1(19) 2_667 . . . ?
C30 C29 N5 C33 175.4(9) 2_667 . . . ?
C30 C29 N5 C33 0.0 . . . . ?
C41 C29 N5 C33 179.8(6) . . . . ?
N5 C29 N5 C33 12(3) 2_667 . . . ?
C41 C29 N5 C33 2.4(3) 2_667 . . . ?
C30 C29 N5 C29 163(3) 2_667 . . 2_667 ?
C30 C29 N5 C29 -12.1(19) . . . 2_667 ?
C41 C29 N5 C29 168(2) . . . 2_667 ?
N5 C29 N5 C29 0.0(14) 2_667 . . 2_667 ?
C41 C29 N5 C29 -9.7(18) 2_667 . . 2_667 ?
C29 C29 N5 C41 9.7(18) 2_667 . . 2_667 ?
C30 C29 N5 C41 173.0(10) 2_667 . . 2_667 ?
C30 C29 N5 C41 -2.4(3) . . . 2_667 ?
C41 C29 N5 C41 177.5(5) . . . 2_667 ?
N5 C29 N5 C41 10(3) 2_667 . . 2_667 ?
C41 C32 C34 C37 -19(10) 2_667 . . 2_567 ?
C31 C32 C34 C37 -35(9) . . . 2_567 ?
C33 C32 C34 C37 143(9) . . . 2_567 ?
C41 C32 C34 C35 -164.0(18) 2_667 . . . ?
C31 C32 C34 C35 -179.6(5) . . . . ?
C33 C32 C34 C35 -1.9(8) . . . . ?
C37 C34 C35 C36 1.7(7) 2_567 . . 2_567 ?
C32 C34 C35 C36 178.4(6) . . . 2_567 ?
C37 C34 C35 C35 -174(4) 2_567 . . 2_567 ?
C32 C34 C35 C35 2(4) . . . 2_567 ?
C32 C34 C35 C37 176.6(10) . . . 2_567 ?
C37 C34 C35 C36 -177.3(8) 2_567 . . . ?
C32 C34 C35 C36 -0.7(9) . . . . ?
C36 C35 C36 C35 0.000(1) 2_567 . . 2_567 ?
C37 C35 C36 C35 169(4) 2_567 . . 2_567 ?
C34 C35 C36 C35 179.0(11) . . . 2_567 ?
C36 C35 C36 C37 2.4(7) 2_567 . . . ?
C35 C35 C36 C37 2.4(7) 2_567 . . . ?
C37 C35 C36 C37 172(3) 2_567 . . . ?
C34 C35 C36 C37 -178.5(5) . . . . ?
C36 C35 C36 C40 -177.6(6) 2_567 . . . ?
C35 C35 C36 C40 -177.6(6) 2_567 . . . ?
C37 C35 C36 C40 -8(3) 2_567 . . . ?
C34 C35 C36 C40 1.4(8) . . . . ?
C35 C36 C37 C34 -1.7(6) 2_567 . . 2_567 ?
C40 C36 C37 C34 176.0(6) . . . 2_567 ?
C35 C36 C37 C34 -4.0(6) . . . 2_567 ?
C40 C36 C37 C35 177.7(6) . . . 2_567 ?
C35 C36 C37 C35 -2.3(7) . . . 2_567 ?
C35 C36 C37 C38 -177.7(6) 2_567 . . . ?
C40 C36 C37 C38 0.0 . . . . ?
C35 C36 C37 C38 180.0(5) . . . . ?
C34 C37 C38 C39 -175.6(6) 2_567 . . . ?
C35 C37 C38 C39 -7.9(19) 2_567 . . . ?
C36 C37 C38 C39 0.0 . . . . ?
C37 C38 C39 N6 0.0 . . . . ?
C37 C38 C39 C42 178.7(5) . . . . ?
C38 C39 N6 C40 0.0 . . . . ?
C42 C39 N6 C40 -178.7(5) . . . . ?
N5 C33 C40 N6 -1.2(5) . . . . ?
C32 C33 C40 N6 177.3(3) . . . . ?
C41 C33 C40 N6 -177.6(18) 2_667 . . . ?
N5 C33 C40 C36 178.4(3) . . . . ?
C32 C33 C40 C36 -3.1(4) . . . . ?
C41 C33 C40 C36 2(2) 2_667 . . . ?
C39 N6 C40 C33 179.5(4) . . . . ?
C39 N6 C40 C36 0.0 . . . . ?
C35 C36 C40 C33 -40(9) 2_567 . . . ?
C37 C36 C40 C33 -179.5(4) . . . . ?
C35 C36 C40 C33 0.5(5) . . . . ?
C35 C36 C40 N6 140(9) 2_567 . . . ?
C37 C36 C40 N6 0.0 . . . . ?
C35 C36 C40 N6 -180.0(5) . . . . ?
C29 C29 C41 C31 162(3) 2_667 . . 2_667 ?
C30 C29 C41 C31 -0.1(6) 2_667 . . 2_667 ?
C30 C29 C41 C31 175.3(11) . . . 2_667 ?
N5 C29 C41 C31 -4.5(11) . . . 2_667 ?
N5 C29 C41 C31 172.8(14) 2_667 . . 2_667 ?
C41 C29 C41 C31 162(3) 2_667 . . 2_667 ?
C29 C29 C41 C32 -5(2) 2_667 . . 2_667 ?
C30 C29 C41 C32 -167(3) 2_667 . . 2_667 ?
C30 C29 C41 C32 8(2) . . . 2_667 ?
N5 C29 C41 C32 -172(2) . . . 2_667 ?
N5 C29 C41 C32 6(2) 2_667 . . 2_667 ?
C41 C29 C41 C32 -5(2) 2_667 . . 2_667 ?
C29 C29 C41 C30 162(3) 2_667 . . 2_667 ?
C30 C29 C41 C30 175.4(9) . . . 2_667 ?
N5 C29 C41 C30 -4.4(6) . . . 2_667 ?
N5 C29 C41 C30 172.9(11) 2_667 . . 2_667 ?
C41 C29 C41 C30 162(3) 2_667 . . 2_667 ?
C29 C29 C41 C33 -11(2) 2_667 . . 2_667 ?
C30 C29 C41 C33 -173.1(12) 2_667 . . 2_667 ?
C30 C29 C41 C33 2.2(7) . . . 2_667 ?
N5 C29 C41 C33 -177.6(7) . . . 2_667 ?
N5 C29 C41 C33 -0.3(3) 2_667 . . 2_667 ?
C41 C29 C41 C33 -11(2) 2_667 . . 2_667 ?
C30 C29 C41 C29 -162(3) 2_667 . . 2_667 ?
C30 C29 C41 C29 14(2) . . . 2_667 ?
N5 C29 C41 C29 -166(3) . . . 2_667 ?
N5 C29 C41 C29 11.2(19) 2_667 . . 2_667 ?
C41 C29 C41 C29 0.000(13) 2_667 . . 2_667 ?
C29 C29 C41 N5 -11.2(19) 2_667 . . 2_667 ?
C30 C29 C41 N5 -172.9(11) 2_667 . . 2_667 ?
C30 C29 C41 N5 2.5(5) . . . 2_667 ?
N5 C29 C41 N5 -177.3(7) . . . 2_667 ?
C41 C29 C41 N5 -11.2(19) 2_667 . . 2_667 ?
